data_7029590
loop_
_publ_author_name
'Kociok-K\"ohn, Gabriele'
'Mahon, Mary F.'
'Molloy, Kieran C.'
'Price, Gareth J.'
'Prior, Timothy J.'
'Smith, Douglas R. G.'

_publ_section_title
;
 Biomimetic polyorganosiloxanes: model compounds for new materials.
;
_journal_issue 21
_journal_name_full 'Dalton transactions (Cambridge, England : 2003)'
_journal_page_first 7734
_journal_page_last 7746
_journal_paper_doi 10.1039/c4dt00554f
_journal_volume 43
_journal_year 2014
_chemical_formula_sum 'C19 H28 N5 Ni0.5 O2 S2 Si'
_chemical_formula_weight 480.03
_chemical_name_systematic
; 
 ? 
;
_space_group_IT_number 2
_symmetry_cell_setting triclinic
_symmetry_space_group_name_Hall '-P 1'
_symmetry_space_group_name_H-M 'P -1'
_atom_sites_solution_hydrogens geom
_atom_sites_solution_primary direct
_atom_sites_solution_secondary difmap
_audit_creation_method SHELXL-97
_cell_angle_alpha 103.051(3)
_cell_angle_beta 94.631(3)
_cell_angle_gamma 107.523(2)
_cell_formula_units_Z 2
_cell_length_a 8.3500(4)
_cell_length_b 11.0160(6)
_cell_length_c 14.6670(8)
_cell_measurement_reflns_used 32908
_cell_measurement_temperature 150(2)
_cell_measurement_theta_max 27.485
_cell_measurement_theta_min 2.910
_cell_volume 1237.12(12)
_computing_cell_refinement 'HKL Scalepack (Otwinowski & Minor 1997)'
_computing_data_collection 'Collect (Bruker AXS BV, 1997-2004)'
_computing_data_reduction 'Denzo & Scalepack (Otwinowski & Minor, 1997)'
_computing_molecular_graphics 'ORTEX (P.McArdle, 1995)'
_computing_publication_material 'SHELXL-97/2 (Sheldrick,1997)'
_computing_structure_refinement 'SHELXL-97 (Sheldrick, 1997)'
_computing_structure_solution 'SHELXS-97 (Sheldrick, 1990)'
_diffrn_ambient_temperature 150(2)
_diffrn_measured_fraction_theta_full 0.974
_diffrn_measured_fraction_theta_max 0.974
_diffrn_measurement_device_type '95mm CCD camera on \k-goniostat'
_diffrn_measurement_method CCD
_diffrn_radiation_monochromator graphite
_diffrn_radiation_source 'fine-focus sealed tube'
_diffrn_radiation_type MoK\a
_diffrn_radiation_wavelength 0.71073
_diffrn_reflns_av_R_equivalents 0.0537
_diffrn_reflns_av_unetI/netI 0.0651
_diffrn_reflns_limit_h_max 9
_diffrn_reflns_limit_h_min -10
_diffrn_reflns_limit_k_max 14
_diffrn_reflns_limit_k_min -14
_diffrn_reflns_limit_l_max 19
_diffrn_reflns_limit_l_min -18
_diffrn_reflns_number 12877
_diffrn_reflns_theta_full 27.48
_diffrn_reflns_theta_max 27.48
_diffrn_reflns_theta_min 5.85
_exptl_absorpt_coefficient_mu 0.656
_exptl_absorpt_correction_type none
_exptl_crystal_colour pink
_exptl_crystal_density_diffrn 1.289
_exptl_crystal_density_method 'not measured'
_exptl_crystal_description plate
_exptl_crystal_F_000 506
_exptl_crystal_size_max 0.25
_exptl_crystal_size_mid 0.20
_exptl_crystal_size_min 0.03
_refine_diff_density_max 1.126
_refine_diff_density_min -0.502
_refine_diff_density_rms 0.086
_refine_ls_extinction_method none
_refine_ls_goodness_of_fit_ref 1.034
_refine_ls_hydrogen_treatment constr
_refine_ls_matrix_type full
_refine_ls_number_parameters 266
_refine_ls_number_reflns 5522
_refine_ls_number_restraints 36
_refine_ls_restrained_S_all 1.033
_refine_ls_R_factor_all 0.1135
_refine_ls_R_factor_gt 0.0772
_refine_ls_shift/su_max 0.000
_refine_ls_shift/su_mean 0.000
_refine_ls_structure_factor_coef Fsqd
_refine_ls_weighting_details 'calc w=1/[\s^2^(Fo^2^)+(0.1204P)^2^+1.8675P] where P=(Fo^2^+2Fc^2^)/3'
_refine_ls_weighting_scheme calc
_refine_ls_wR_factor_gt 0.2032
_refine_ls_wR_factor_ref 0.2361
_reflns_number_gt 3754
_reflns_number_total 5522
_reflns_threshold_expression >2sigma(I)
_cod_data_source_file c4dt00554f1.cif
_cod_data_source_block Compound-9-h06kcm14
_cod_depositor_comments
;
The following automatic conversions were performed:

'_symmetry_cell_setting' value 'Triclinic' changed to 'triclinic'
according to
/usr/data/users/saulius/crontab/automatic-downloads/rss-feeds/RSC/lib/dictionaries/cif_core.dic
dictionary named 'cif_core.dic' version 2.4.2 from 2011-04-26.

Automatic conversion script
Id: cif_fix_values 2281 2013-09-26 08:29:07Z andrius 

 Adding full bibliography for 7029587--7029593.cif.
;
_cod_original_cell_volume 1237.12(11)
_cod_original_sg_symbol_H-M P-1
_cod_original_formula_sum 'C19 H28 N5 Ni0.50 O2 S2 Si'
_cod_database_code 7029590

loop_
_symmetry_equiv_pos_as_xyz
'x, y, z'
'-x, -y, -z'

loop_
_atom_site_label
_atom_site_type_symbol
_atom_site_fract_x
_atom_site_fract_y
_atom_site_fract_z
_atom_site_U_iso_or_equiv
_atom_site_adp_type
_atom_site_occupancy
_atom_site_symmetry_multiplicity
_atom_site_calc_flag
_atom_site_refinement_flags
_atom_site_disorder_assembly
_atom_site_disorder_group
Ni1 Ni 0.5000 0.5000 0.5000 0.0419(3) Uani 1 2 d S . .
S1 S 0.45196(13) 0.62922(11) 0.41952(10) 0.0533(4) Uani 1 1 d . . .
S2 S 0.74450(13) 0.50928(10) 0.45674(10) 0.0507(3) Uani 1 1 d . . .
Si1 Si 0.5891(14) 0.9651(10) 0.0297(7) 0.153(3) Uani 0.40 1 d PD A -1
Si1A Si 0.9545(14) 1.5772(7) 0.1271(5) 0.107(3) Uani 0.30 1 d PD A -2
Si1B Si 0.7104(14) 1.5119(10) 0.1164(5) 0.116(3) Uani 0.30 1 d PD B -3
O1 O 0.8426(4) 1.0685(4) 0.3534(4) 0.0809(14) Uani 1 1 d . . .
O2 O 1.2699(4) 0.9020(3) 0.3937(3) 0.0520(8) Uani 1 1 d . . .
N1 N 0.6038(5) 0.8520(4) 0.3898(3) 0.0547(10) Uani 1 1 d . . .
H1A H 0.6879 0.9183 0.3826 0.066 Uiso 1 1 calc R . .
H1B H 0.4989 0.8538 0.3830 0.066 Uiso 1 1 calc R . .
N2 N 0.7986(4) 0.7550(3) 0.4198(3) 0.0426(8) Uani 1 1 d . . .
N3 N 1.0183(5) 0.6782(4) 0.4354(3) 0.0536(10) Uani 1 1 d . . .
H3A H 1.0844 0.7510 0.4250 0.064 Uiso 1 1 calc R . .
H3B H 1.0614 0.6178 0.4457 0.064 Uiso 1 1 calc R . .
N4 N 1.0608(4) 0.9891(4) 0.3740(3) 0.0489(9) Uani 1 1 d . . .
H4 H 0.9903 0.9200 0.3868 0.059 Uiso 1 1 calc R . .
N5 N 1.1061(4) 1.1874(4) 0.3331(3) 0.0492(9) Uani 1 1 d . . .
C1 C 0.6352(5) 0.7496(4) 0.4108(3) 0.0431(9) Uani 1 1 d . . .
C2 C 0.8532(5) 0.6593(4) 0.4358(3) 0.0430(9) Uani 1 1 d . . .
C3 C 0.9936(6) 1.0812(5) 0.3541(4) 0.0572(13) Uani 1 1 d . . .
C4 C 1.2282(5) 0.9943(4) 0.3758(4) 0.0468(10) Uani 1 1 d . . .
C5 C 1.3398(5) 1.1087(4) 0.3543(4) 0.0490(11) Uani 1 1 d . . .
C6 C 1.5243(6) 1.1228(5) 0.3572(5) 0.0611(14) Uani 1 1 d . . .
H6A H 1.5861 1.2083 0.3468 0.092 Uiso 1 1 calc R . .
H6B H 1.5367 1.0518 0.3074 0.092 Uiso 1 1 calc R . .
H6C H 1.5708 1.1178 0.4192 0.092 Uiso 1 1 calc R . .
C7 C 1.2736(5) 1.1986(4) 0.3349(4) 0.0477(10) Uani 1 1 d . . .
H7 H 1.3477 1.2745 0.3215 0.057 Uiso 1 1 calc R . .
C8 C 1.0418(6) 1.2884(5) 0.3089(4) 0.0601(13) Uani 1 1 d D . .
H8A H 1.1248 1.3779 0.3367 0.072 Uiso 1 1 calc R A .
H8B H 0.9325 1.2844 0.3318 0.072 Uiso 1 1 calc R . .
C9 C 1.017(4) 1.253(3) 0.1985(7) 0.119(8) Uiso 0.40 1 d PD A -1
H9A H 0.9668 1.3177 0.1827 0.142 Uiso 0.40 1 calc PR A -1
H9B H 1.1353 1.2814 0.1849 0.142 Uiso 0.40 1 calc PR A -1
C10 C 0.932(5) 1.132(4) 0.122(3) 0.175(13) Uiso 0.40 1 d P A -1
H10A H 0.9837 1.1384 0.0640 0.210 Uiso 0.40 1 calc PR A -1
H10B H 0.9444 1.0548 0.1409 0.210 Uiso 0.40 1 calc PR A -1
C11 C 0.754(4) 1.118(3) 0.103(3) 0.181(14) Uiso 0.40 1 d PD A -1
H11A H 0.7481 1.1892 0.0731 0.217 Uiso 0.40 1 calc PR A -1
H11B H 0.7171 1.1381 0.1651 0.217 Uiso 0.40 1 calc PR A -1
C12 C 0.655(8) 0.856(5) 0.093(4) 0.26(2) Uani 0.40 1 d PDU A -1
H12A H 0.7432 0.8277 0.0626 0.392 Uiso 0.40 1 calc PR A -1
H12B H 0.5566 0.7785 0.0894 0.392 Uiso 0.40 1 calc PR A -1
H12C H 0.7004 0.9041 0.1591 0.392 Uiso 0.40 1 calc PR A -1
C13 C 0.612(4) 0.929(3) -0.0971(15) 0.149(11) Uani 0.40 1 d PD A -1
H13A H 0.5723 0.9880 -0.1270 0.223 Uiso 0.40 1 calc PR A -1
H13B H 0.5446 0.8372 -0.1288 0.223 Uiso 0.40 1 calc PR A -1
H13C H 0.7323 0.9429 -0.1027 0.223 Uiso 0.40 1 calc PR A -1
C14 C 0.3727(15) 0.9688(13) 0.0466(11) 0.127(8) Uiso 0.40 1 d PGD A -1
C15 C 0.2705(16) 0.9003(15) 0.1011(14) 0.195(16) Uiso 0.40 1 d PG A -1
H15 H 0.3097 0.8455 0.1324 0.233 Uiso 0.40 1 calc PR A -1
C16 C 0.1110(15) 0.912(2) 0.1098(16) 0.24(2) Uiso 0.40 1 d PG A -1
H16 H 0.0411 0.8653 0.1471 0.291 Uiso 0.40 1 calc PR A -1
C17 C 0.0536(12) 0.992(2) 0.0640(16) 0.23(2) Uiso 0.40 1 d PG A -1
H17 H -0.0555 1.0003 0.0700 0.278 Uiso 0.40 1 calc PR A -1
C18 C 0.1558(12) 1.0607(19) 0.0095(14) 0.24(2) Uiso 0.40 1 d PG A -1
H18 H 0.1166 1.1155 -0.0218 0.289 Uiso 0.40 1 calc PR A -1
C19 C 0.3154(13) 1.0490(15) 0.0007(11) 0.145(12) Uiso 0.40 1 d PG A -1
H19 H 0.3852 1.0957 -0.0365 0.174 Uiso 0.40 1 calc PR A -1
C9A C 0.9485(13) 1.2457(13) 0.2082(6) 0.041(3) Uiso 0.30 1 d PGD A -2
H9A1 H 1.0216 1.2112 0.1669 0.049 Uiso 0.30 1 calc PR A -2
H9A2 H 0.8450 1.1703 0.2044 0.049 Uiso 0.30 1 calc PR A -2
C10A C 0.8983(12) 1.3327(12) 0.1680(6) 0.067(5) Uiso 0.30 1 d PG A -2
H10C H 0.7964 1.3448 0.1937 0.080 Uiso 0.30 1 calc PR A -2
H10D H 0.8645 1.2927 0.0988 0.080 Uiso 0.30 1 calc PR A -2
C11A C 1.030(3) 1.4651(18) 0.1841(14) 0.067(5) Uiso 0.30 1 d PD A -2
H11C H 1.1322 1.4539 0.1587 0.080 Uiso 0.30 1 calc PR A -2
H11D H 1.0629 1.5064 0.2532 0.080 Uiso 0.30 1 calc PR A -2
C12A C 0.759(4) 1.609(5) 0.167(3) 0.143(13) Uiso 0.30 1 d PD A -2
H12D H 0.6839 1.5292 0.1794 0.214 Uiso 0.30 1 calc PR A -2
H12E H 0.6995 1.6331 0.1171 0.214 Uiso 0.30 1 calc PR A -2
H12F H 0.7925 1.6814 0.2250 0.214 Uiso 0.30 1 calc PR A -2
C13A C 1.106(6) 1.750(3) 0.158(5) 0.21(2) Uiso 0.30 1 d PD A -2
H13D H 1.0925 1.7896 0.1049 0.310 Uiso 0.30 1 calc PR A -2
H13E H 1.2226 1.7497 0.1688 0.310 Uiso 0.30 1 calc PR A -2
H13F H 1.0809 1.8025 0.2149 0.310 Uiso 0.30 1 calc PR A -2
C14A C 0.919(4) 1.509(3) -0.0037(12) 0.101(8) Uiso 0.30 1 d PD A -2
C9B C 0.9734(12) 1.2892(13) 0.2103(5) 0.116(13) Uiso 0.30 1 d PGD B -3
H9B1 H 1.0690 1.3053 0.1738 0.140 Uiso 0.30 1 calc PR A -3
H9B2 H 0.8916 1.2006 0.1783 0.140 Uiso 0.30 1 calc PR A -3
C10B C 0.892(2) 1.3834(19) 0.2068(13) 0.060(4) Uiso 0.30 1 d P B -3
H10E H 0.9738 1.4715 0.2404 0.071 Uiso 0.30 1 calc PR B -3
H10F H 0.7960 1.3660 0.2427 0.071 Uiso 0.30 1 calc PR B -3
C11B C 0.826(3) 1.390(2) 0.1119(17) 0.084(6) Uiso 0.30 1 d PD B -3
H11E H 0.7479 1.3011 0.0764 0.100 Uiso 0.30 1 calc PR B -3
H11F H 0.9223 1.4132 0.0768 0.100 Uiso 0.30 1 calc PR B -3
C12B C 0.516(3) 1.475(3) 0.177(2) 0.102(8) Uiso 0.30 1 d PD B -3
H12G H 0.4503 1.5320 0.1660 0.153 Uiso 0.30 1 calc PR B -3
H12H H 0.5520 1.4915 0.2449 0.153 Uiso 0.30 1 calc PR B -3
H12I H 0.4458 1.3824 0.1504 0.153 Uiso 0.30 1 calc PR B -3
C13B C 0.875(3) 1.676(2) 0.1719(19) 0.096(7) Uiso 0.30 1 d PD B -3
H13G H 0.8264 1.7461 0.1697 0.143 Uiso 0.30 1 calc PR B -3
H13H H 0.9718 1.6868 0.1370 0.143 Uiso 0.30 1 calc PR B -3
H13I H 0.9145 1.6818 0.2380 0.143 Uiso 0.30 1 calc PR B -3
C14B C 0.649(2) 1.5146(17) -0.0029(16) 0.104(8) Uiso 0.30 1 d PG B -3

loop_
_atom_site_aniso_label
_atom_site_aniso_U_11
_atom_site_aniso_U_22
_atom_site_aniso_U_33
_atom_site_aniso_U_23
_atom_site_aniso_U_13
_atom_site_aniso_U_12
Ni1 0.0248(4) 0.0348(4) 0.0714(6) 0.0250(3) 0.0095(3) 0.0089(3)
S1 0.0264(5) 0.0486(6) 0.0940(9) 0.0406(6) 0.0089(5) 0.0093(4)
S2 0.0317(5) 0.0390(5) 0.0928(9) 0.0329(6) 0.0195(5) 0.0142(4)
Si1 0.150(8) 0.126(6) 0.174(8) 0.045(6) -0.003(7) 0.035(6)
Si1A 0.202(10) 0.075(4) 0.073(4) 0.027(3) 0.016(5) 0.084(5)
Si1B 0.175(9) 0.152(8) 0.070(4) 0.039(4) 0.017(5) 0.119(7)
O1 0.0308(17) 0.060(2) 0.179(5) 0.069(3) 0.030(2) 0.0217(15)
O2 0.0335(15) 0.0418(16) 0.091(2) 0.0313(16) 0.0157(15) 0.0158(13)
N1 0.0278(17) 0.046(2) 0.104(3) 0.044(2) 0.0163(18) 0.0122(15)
N2 0.0279(16) 0.0378(17) 0.069(2) 0.0243(16) 0.0117(15) 0.0119(13)
N3 0.0309(18) 0.047(2) 0.098(3) 0.040(2) 0.0207(18) 0.0159(15)
N4 0.0271(16) 0.0405(18) 0.088(3) 0.0309(18) 0.0169(17) 0.0123(14)
N5 0.0307(17) 0.0414(19) 0.085(3) 0.0299(18) 0.0134(17) 0.0138(15)
C1 0.0282(18) 0.040(2) 0.067(3) 0.0263(19) 0.0122(18) 0.0100(16)
C2 0.0300(19) 0.039(2) 0.067(3) 0.0242(19) 0.0136(18) 0.0125(16)
C3 0.031(2) 0.044(2) 0.109(4) 0.039(3) 0.016(2) 0.0143(18)
C4 0.032(2) 0.042(2) 0.075(3) 0.024(2) 0.0153(19) 0.0157(17)
C5 0.033(2) 0.041(2) 0.080(3) 0.027(2) 0.017(2) 0.0118(17)
C6 0.032(2) 0.049(3) 0.114(4) 0.039(3) 0.026(2) 0.0140(19)
C7 0.033(2) 0.042(2) 0.074(3) 0.026(2) 0.0179(19) 0.0101(17)
C8 0.039(2) 0.051(3) 0.103(4) 0.042(3) 0.009(2) 0.018(2)
C12 0.26(3) 0.26(3) 0.27(3) 0.072(12) 0.037(11) 0.090(13)
C13 0.16(3) 0.13(2) 0.116(18) -0.034(16) 0.010(17) 0.032(18)

loop_
_atom_type_symbol
_atom_type_description
_atom_type_scat_dispersion_real
_atom_type_scat_dispersion_imag
_atom_type_scat_source
C C 0.0033 0.0016 'International Tables Vol C Tables 4.2.6.8 and 6.1.1.4'
H H 0.0000 0.0000 'International Tables Vol C Tables 4.2.6.8 and 6.1.1.4'
N N 0.0061 0.0033 'International Tables Vol C Tables 4.2.6.8 and 6.1.1.4'
O O 0.0106 0.0060 'International Tables Vol C Tables 4.2.6.8 and 6.1.1.4'
S S 0.1246 0.1234 'International Tables Vol C Tables 4.2.6.8 and 6.1.1.4'
Si Si 0.0817 0.0704 'International Tables Vol C Tables 4.2.6.8 and 6.1.1.4'
Ni Ni 0.3393 1.1124 'International Tables Vol C Tables 4.2.6.8 and 6.1.1.4'

loop_
_geom_angle_atom_site_label_1
_geom_angle_atom_site_label_2
_geom_angle_atom_site_label_3
_geom_angle
_geom_angle_site_symmetry_1
_geom_angle_site_symmetry_3
S1 Ni1 S1 180.00(4) 2_666 .
S1 Ni1 S2 85.29(4) 2_666 .
S1 Ni1 S2 94.71(4) . .
S1 Ni1 S2 94.71(4) 2_666 2_666
S1 Ni1 S2 85.29(4) . 2_666
S2 Ni1 S2 180.0 . 2_666
C1 S1 Ni1 113.19(15) . .
C2 S2 Ni1 113.72(14) . .
C12 Si1 C13 113(2) . .
C12 Si1 C11 94(2) . .
C13 Si1 C11 112.9(17) . .
C12 Si1 C14 112(2) . .
C13 Si1 C14 111.9(12) . .
C11 Si1 C14 111.1(15) . .
C14A Si1A C11A 108.6(11) . .
C14A Si1A C13A 109(2) . .
C11A Si1A C13A 114(2) . .
C14A Si1A C12A 110.5(18) . .
C11A Si1A C12A 114.8(17) . .
C13A Si1A C12A 100(3) . .
C14B Si1B C13B 105.1(11) . .
C14B Si1B C11B 107.9(11) . .
C13B Si1B C11B 105.1(13) . .
C14B Si1B C12B 109.6(12) . .
C13B Si1B C12B 114.8(14) . .
C11B Si1B C12B 113.8(14) . .
C1 N1 H1A 120.0 . .
C1 N1 H1B 120.0 . .
H1A N1 H1B 120.0 . .
C2 N2 C1 124.7(3) . .
C2 N3 H3A 120.0 . .
C2 N3 H3B 120.0 . .
H3A N3 H3B 120.0 . .
C3 N4 C4 126.3(4) . .
C3 N4 H4 116.9 . .
C4 N4 H4 116.9 . .
C7 N5 C3 120.7(4) . .
C7 N5 C8 120.8(4) . .
C3 N5 C8 118.6(4) . .
N1 C1 N2 116.1(4) . .
N1 C1 S1 112.5(3) . .
N2 C1 S1 131.4(3) . .
N2 C2 N3 116.2(4) . .
N2 C2 S2 130.8(3) . .
N3 C2 S2 113.0(3) . .
O1 C3 N4 122.1(4) . .
O1 C3 N5 122.2(4) . .
N4 C3 N5 115.7(4) . .
O2 C4 N4 118.9(4) . .
O2 C4 C5 125.7(4) . .
N4 C4 C5 115.3(4) . .
C7 C5 C4 118.2(4) . .
C7 C5 C6 123.3(4) . .
C4 C5 C6 118.4(4) . .
C5 C6 H6A 109.5 . .
C5 C6 H6B 109.5 . .
H6A C6 H6B 109.5 . .
C5 C6 H6C 109.5 . .
H6A C6 H6C 109.5 . .
H6B C6 H6C 109.5 . .
C5 C7 N5 123.8(4) . .
C5 C7 H7 118.1 . .
N5 C7 H7 118.1 . .
N5 C8 C9A 112.5(6) . .
N5 C8 C9B 126.0(7) . .
C9A C8 C9B 17.24(7) . .
N5 C8 C9 104.0(12) . .
C9A C8 C9 22.1(13) . .
C9B C8 C9 23.4(12) . .
N5 C8 H8A 110.9 . .
C9A C8 H8A 122.2 . .
C9B C8 H8A 105.1 . .
C9 C8 H8A 110.9 . .
N5 C8 H8B 110.9 . .
C9A C8 H8B 88.9 . .
C9B C8 H8B 92.9 . .
C9 C8 H8B 110.9 . .
H8A C8 H8B 109.0 . .
C10 C9 C8 135(3) . .
C10 C9 H9A 103.4 . .
C8 C9 H9A 103.4 . .
C10 C9 H9B 103.4 . .
C8 C9 H9B 103.4 . .
H9A C9 H9B 105.2 . .
C11 C10 C9 109(3) . .
C11 C10 H10A 109.9 . .
C9 C10 H10A 109.9 . .
C11 C10 H10B 109.9 . .
C9 C10 H10B 109.9 . .
H10A C10 H10B 108.3 . .
C10 C11 Si1 124(3) . .
C10 C11 H11A 106.3 . .
Si1 C11 H11A 106.3 . .
C10 C11 H11B 106.3 . .
Si1 C11 H11B 106.3 . .
H11A C11 H11B 106.4 . .
Si1 C12 H12A 109.5 . .
Si1 C12 H12B 109.5 . .
H12A C12 H12B 109.5 . .
Si1 C12 H12C 109.5 . .
H12A C12 H12C 109.5 . .
H12B C12 H12C 109.5 . .
Si1 C13 H13A 109.5 . .
Si1 C13 H13B 109.5 . .
H13A C13 H13B 109.5 . .
Si1 C13 H13C 109.5 . .
H13A C13 H13C 109.5 . .
H13B C13 H13C 109.5 . .
C15 C14 C19 120.0 . .
C15 C14 Si1 125.0(6) . .
C19 C14 Si1 115.0(6) . .
C14 C15 C16 120.0 . .
C14 C15 H15 120.0 . .
C16 C15 H15 120.0 . .
C15 C16 C17 120.0 . .
C15 C16 H16 120.0 . .
C17 C16 H16 120.0 . .
C18 C17 C16 120.0 . .
C18 C17 H17 120.0 . .
C16 C17 H17 120.0 . .
C17 C18 C19 120.0 . .
C17 C18 H18 120.0 . .
C19 C18 H18 120.0 . .
C18 C19 C14 120.0 . .
C18 C19 H19 120.0 . .
C14 C19 H19 120.0 . .
C10A C9A C8 121.3(7) . .
C10A C9A H9A1 107.0 . .
C8 C9A H9A1 107.0 . .
C10A C9A H9A2 107.0 . .
C8 C9A H9A2 107.0 . .
H9A1 C9A H9A2 106.7 . .
C9A C10A C11A 115.0(8) . .
C9A C10A H10C 108.5 . .
C11A C10A H10C 108.5 . .
C9A C10A H10D 108.5 . .
C11A C10A H10D 108.5 . .
H10C C10A H10D 107.5 . .
C10A C11A Si1A 112.8(12) . .
C10A C11A H11C 109.0 . .
Si1A C11A H11C 109.0 . .
C10A C11A H11D 109.0 . .
Si1A C11A H11D 109.0 . .
H11C C11A H11D 107.8 . .
Si1A C12A H12D 109.5 . .
Si1A C12A H12E 109.5 . .
H12D C12A H12E 109.5 . .
Si1A C12A H12F 109.5 . .
H12D C12A H12F 109.5 . .
H12E C12A H12F 109.5 . .
Si1A C13A H13D 109.5 . .
Si1A C13A H13E 109.5 . .
H13D C13A H13E 109.5 . .
Si1A C13A H13F 109.5 . .
H13D C13A H13F 109.5 . .
H13E C13A H13F 109.5 . .
C10B C9B C8 115.2(10) . .
C10B C9B H9B1 108.5 . .
C8 C9B H9B1 108.5 . .
C10B C9B H9B2 108.5 . .
C8 C9B H9B2 108.5 . .
H9B1 C9B H9B2 107.5 . .
C9B C10B C11B 117.2(14) . .
C9B C10B H10E 108.0 . .
C11B C10B H10E 108.0 . .
C9B C10B H10F 108.0 . .
C11B C10B H10F 108.0 . .
H10E C10B H10F 107.3 . .
C10B C11B Si1B 113.2(15) . .
C10B C11B H11E 108.9 . .
Si1B C11B H11E 108.9 . .
C10B C11B H11F 108.9 . .
Si1B C11B H11F 108.9 . .
H11E C11B H11F 107.7 . .
Si1B C12B H12G 109.5 . .
Si1B C12B H12H 109.5 . .
H12G C12B H12H 109.5 . .
Si1B C12B H12I 109.5 . .
H12G C12B H12I 109.5 . .
H12H C12B H12I 109.5 . .
Si1B C13B H13G 109.5 . .
Si1B C13B H13H 109.5 . .
H13G C13B H13H 109.5 . .
Si1B C13B H13I 109.5 . .
H13G C13B H13I 109.5 . .
H13H C13B H13I 109.5 . .

loop_
_geom_bond_atom_site_label_1
_geom_bond_atom_site_label_2
_geom_bond_distance
_geom_bond_site_symmetry_2
Ni1 S1 2.1464(11) 2_666
Ni1 S1 2.1464(11) .
Ni1 S2 2.1665(11) .
Ni1 S2 2.1665(11) 2_666
S1 C1 1.733(4) .
S2 C2 1.738(4) .
Si1 C12 1.85(2) .
Si1 C13 1.851(19) .
Si1 C11 1.85(2) .
Si1 C14 1.855(17) .
Si1A C14A 1.861(16) .
Si1A C11A 1.862(15) .
Si1A C13A 1.873(19) .
Si1A C12A 1.878(18) .
Si1B C14B 1.793(19) .
Si1B C13B 1.867(16) .
Si1B C11B 1.873(16) .
Si1B C12B 1.890(17) .
O1 C3 1.225(5) .
O2 C4 1.242(5) .
N1 C1 1.326(5) .
N1 H1A 0.8800 .
N1 H1B 0.8800 .
N2 C2 1.326(5) .
N2 C1 1.342(5) .
N3 C2 1.331(5) .
N3 H3A 0.8800 .
N3 H3B 0.8800 .
N4 C3 1.370(6) .
N4 C4 1.380(5) .
N4 H4 0.8800 .
N5 C7 1.365(5) .
N5 C3 1.376(6) .
N5 C8 1.470(5) .
C4 C5 1.440(6) .
C5 C7 1.342(6) .
C5 C6 1.497(6) .
C6 H6A 0.9800 .
C6 H6B 0.9800 .
C6 H6C 0.9800 .
C7 H7 0.9500 .
C8 C9A 1.513(7) .
C8 C9B 1.514(7) .
C8 C9 1.558(10) .
C8 H8A 0.9900 .
C8 H8B 0.9900 .
C9 C10 1.47(4) .
C9 H9A 0.9900 .
C9 H9B 0.9900 .
C10 C11 1.44(4) .
C10 H10A 0.9900 .
C10 H10B 0.9900 .
C11 H11A 0.9900 .
C11 H11B 0.9900 .
C12 H12A 0.9800 .
C12 H12B 0.9800 .
C12 H12C 0.9800 .
C13 H13A 0.9800 .
C13 H13B 0.9800 .
C13 H13C 0.9800 .
C14 C15 1.3900 .
C14 C19 1.3900 .
C15 C16 1.3900 .
C15 H15 0.9500 .
C16 C17 1.3900 .
C16 H16 0.9500 .
C17 C18 1.3900 .
C17 H17 0.9500 .
C18 C19 1.3900 .
C18 H18 0.9500 .
C19 H19 0.9500 .
C9A C10A 1.3776 .
C9A H9A1 0.9900 .
C9A H9A2 0.9900 .
C10A C11A 1.49(2) .
C10A H10C 0.9900 .
C10A H10D 0.9900 .
C11A H11C 0.9900 .
C11A H11D 0.9900 .
C12A H12D 0.9800 .
C12A H12E 0.9800 .
C12A H12F 0.9800 .
C13A H13D 0.9800 .
C13A H13E 0.9800 .
C13A H13F 0.9800 .
C9B C10B 1.41(2) .
C9B H9B1 0.9900 .
C9B H9B2 0.9900 .
C10B C11B 1.48(3) .
C10B H10E 0.9900 .
C10B H10F 0.9900 .
C11B H11E 0.9900 .
C11B H11F 0.9900 .
C12B H12G 0.9800 .
C12B H12H 0.9800 .
C12B H12I 0.9800 .
C13B H13G 0.9800 .
C13B H13H 0.9800 .
C13B H13I 0.9800 .

loop_
_geom_torsion_atom_site_label_1
_geom_torsion_atom_site_label_2
_geom_torsion_atom_site_label_3
_geom_torsion_atom_site_label_4
_geom_torsion
_geom_torsion_site_symmetry_1
S1 Ni1 S1 C1 -86(20) 2_666
S2 Ni1 S1 C1 -32.73(19) .
S2 Ni1 S1 C1 147.27(19) 2_666
S1 Ni1 S2 C2 -148.44(19) 2_666
S1 Ni1 S2 C2 31.56(19) .
S2 Ni1 S2 C2 64(8) 2_666
C2 N2 C1 N1 -176.4(4) .
C2 N2 C1 S1 2.2(8) .
Ni1 S1 C1 N1 -159.2(3) .
Ni1 S1 C1 N2 22.2(5) .
C1 N2 C2 N3 175.0(4) .
C1 N2 C2 S2 -4.4(8) .
Ni1 S2 C2 N2 -18.2(5) .
Ni1 S2 C2 N3 162.4(3) .
C4 N4 C3 O1 179.5(6) .
C4 N4 C3 N5 0.8(8) .
C7 N5 C3 O1 179.8(6) .
C8 N5 C3 O1 -0.2(9) .
C7 N5 C3 N4 -1.5(8) .
C8 N5 C3 N4 178.5(5) .
C3 N4 C4 O2 -179.0(5) .
C3 N4 C4 C5 -0.1(8) .
O2 C4 C5 C7 178.9(5) .
N4 C4 C5 C7 0.0(7) .
O2 C4 C5 C6 -2.6(8) .
N4 C4 C5 C6 178.6(5) .
C4 C5 C7 N5 -0.8(8) .
C6 C5 C7 N5 -179.2(5) .
C3 N5 C7 C5 1.6(8) .
C8 N5 C7 C5 -178.5(5) .
C7 N5 C8 C9A 102.0(7) .
C3 N5 C8 C9A -78.0(7) .
C7 N5 C8 C9B 89.6(8) .
C3 N5 C8 C9B -90.4(8) .
C7 N5 C8 C9 80.5(13) .
C3 N5 C8 C9 -99.5(13) .
N5 C8 C9 C10 51(4) .
C9A C8 C9 C10 -65(5) .
C9B C8 C9 C10 -110(6) .
C8 C9 C10 C11 84(5) .
C9 C10 C11 Si1 -167(3) .
C12 Si1 C11 C10 49(4) .
C13 Si1 C11 C10 -68(4) .
C14 Si1 C11 C10 165(3) .
C12 Si1 C14 C15 1(2) .
C13 Si1 C14 C15 129.6(11) .
C11 Si1 C14 C15 -103.3(16) .
C12 Si1 C14 C19 -180(2) .
C13 Si1 C14 C19 -51.3(12) .
C11 Si1 C14 C19 75.8(16) .
C19 C14 C15 C16 0.0 .
Si1 C14 C15 C16 179.0(5) .
C14 C15 C16 C17 0.0 .
C15 C16 C17 C18 0.0 .
C16 C17 C18 C19 0.0 .
C17 C18 C19 C14 0.0 .
C15 C14 C19 C18 0.0 .
Si1 C14 C19 C18 -179.1(5) .
N5 C8 C9A C10A -171.4(4) .
C9B C8 C9A C10A -27.3(4) .
C9 C8 C9A C10A -100(3) .
C8 C9A C10A C11A 45.3(11) .
C9A C10A C11A Si1A 179.5(8) .
C14A Si1A C11A C10A -65.7(17) .
C13A Si1A C11A C10A 173(2) .
C12A Si1A C11A C10A 58(2) .
N5 C8 C9B C10B 169.3(11) .
C9A C8 C9B C10B 127.3(12) .
C9 C8 C9B C10B -168(4) .
C8 C9B C10B C11B 178.9(15) .
C9B C10B C11B Si1B 176.8(15) .
C14B Si1B C11B C10B 176.8(16) .
C13B Si1B C11B C10B 65(2) .
C12B Si1B C11B C10B -61(2) .
